data_2208595
loop_
_publ_author_name
'Graham Smith'
'Urs D. Wermuth'
'David J. Young'
'Jonathan M. White'

_publ_section_title
;
 2,3-Dimethoxy-10-oxostrychnidinium 3-carboxybenzoate trihydrate: the
 1:1 proton-transfer compound of brucine with isophthalic acid
;
_journal_coeditor_code FL2011
_journal_issue 4
_journal_name_full 'Acta Crystallographica Section E'
_journal_page_first o1553
_journal_page_last o1555
_journal_paper_doi 10.1107/S1600536806010026
_journal_volume 62
_journal_year 2006
_chemical_formula_iupac 'C23 H27 N2 O4 + , C8 H5 O4 - , 3H2 O'
_chemical_formula_moiety 'C23 H27 N2 O4 + , C8 H5 O4 - , 3H2 O'
_chemical_formula_sum 'C31 H38 N2 O11'
_chemical_formula_weight 614.63
_chemical_melting_point 456.1(15)
_chemical_name_common 'brucinium hydrogen isophthalate trihydrate'
_chemical_name_systematic
;
2,3-dimethoxy-10-oxostrychnidinium 3-carboxybenzoate trihydrate
;
_space_group_IT_number 18
_symmetry_cell_setting orthorhombic
_symmetry_space_group_name_Hall 'P 2 2ab'
_symmetry_space_group_name_H-M 'P 21 21 2'
_atom_sites_solution_hydrogens geom
_atom_sites_solution_primary direct
_atom_sites_solution_secondary difmap
_audit_creation_method 'SHELXL97 (Sheldrick, 1997)'
_cell_angle_alpha 90.00
_cell_angle_beta 90.00
_cell_angle_gamma 90.00
_cell_formula_units_Z 4
_cell_length_a 12.4560(9)
_cell_length_b 29.3559(19)
_cell_length_c 8.0020(5)
_cell_measurement_reflns_used 2302
_cell_measurement_temperature 130(2)
_cell_measurement_theta_max 21.36
_cell_measurement_theta_min 2.55
_cell_volume 2926.0(3)
_computing_cell_refinement SMART
_computing_data_collection 'SMART (Bruker, 2000)'
_computing_data_reduction 'SAINT (Bruker, 1999)'
_computing_molecular_graphics 'PLATON (Spek, 2003)'
_computing_publication_material PLATON
_computing_structure_refinement 'SHELXL97 (Sheldrick, 1997) in WinGX'
_computing_structure_solution 'SHELXS97 (Sheldrick, 1997) in WinGX (Farrugia, 1999)'
_diffrn_ambient_temperature 130(2)
_diffrn_measured_fraction_theta_full 0.994
_diffrn_measured_fraction_theta_max 0.994
_diffrn_measurement_device_type 'Bruker Model CCD area-detector'
_diffrn_measurement_method '\f and \w'
_diffrn_radiation_monochromator graphite
_diffrn_radiation_source 'sealed tube'
_diffrn_radiation_type 'Mo K\a'
_diffrn_radiation_wavelength 0.71073
_diffrn_reflns_av_R_equivalents 0.0977
_diffrn_reflns_av_sigmaI/netI 0.1296
_diffrn_reflns_limit_h_max 16
_diffrn_reflns_limit_h_min -15
_diffrn_reflns_limit_k_max 37
_diffrn_reflns_limit_k_min -35
_diffrn_reflns_limit_l_max 10
_diffrn_reflns_limit_l_min -7
_diffrn_reflns_number 18440
_diffrn_reflns_theta_full 27.48
_diffrn_reflns_theta_max 27.48
_diffrn_reflns_theta_min 1.78
_diffrn_standards_decay_% 0.0
_exptl_absorpt_coefficient_mu 0.106
_exptl_absorpt_correction_type none
_exptl_crystal_colour colourless
_exptl_crystal_density_diffrn 1.395
_exptl_crystal_density_method 'not measured'
_exptl_crystal_description prismatic
_exptl_crystal_F_000 1304
_exptl_crystal_size_max 0.48
_exptl_crystal_size_mid 0.17
_exptl_crystal_size_min 0.11
_refine_diff_density_max 0.264
_refine_diff_density_min -0.220
_refine_ls_extinction_method none
_refine_ls_goodness_of_fit_ref 0.854
_refine_ls_hydrogen_treatment mixed
_refine_ls_matrix_type full
_refine_ls_number_parameters 410
_refine_ls_number_reflns 3815
_refine_ls_number_restraints 0
_refine_ls_restrained_S_all 0.854
_refine_ls_R_factor_all 0.0866
_refine_ls_R_factor_gt 0.0536
_refine_ls_shift/su_max 0.006
_refine_ls_shift/su_mean 0.000
_refine_ls_structure_factor_coef Fsqd
_refine_ls_weighting_details 'calc w = 1/[\s^2^(Fo^2^)+(0.0105P)^2^] where P=(Fo^2^+2Fc^2^)/3'
_refine_ls_weighting_scheme calc
_refine_ls_wR_factor_gt 0.0869
_refine_ls_wR_factor_ref 0.0948
_reflns_number_gt 2474
_reflns_number_total 3815
_reflns_threshold_expression I>2\s(I)
_cod_data_source_file fl2011.cif
_cod_data_source_block I
_cod_depositor_comments
;
The following automatic conversions were performed:

'_chemical_melting_point' value '454.6--457.6' was changed to
'456.1(15)' - the average value was taken and precision was
estimated.

Automatic conversion script
Id: cif_fix_values 1646 2011-03-28 12:23:43Z adriana 

The following automatic conversions were performed:

'_chemical_melting_point' value '454.6--457.6' was changed to
'456.1(15)' - the average value was taken and precision was
estimated.

Automatic conversion script
Id: cif_fix_values 1715 2011-07-08 13:25:40Z adriana 
;
_cod_database_code 2208595
_cod_database_fobs_code 2208595

loop_
_symmetry_equiv_pos_as_xyz
'x, y, z'
'-x, -y, z'
'x+1/2, -y+1/2, -z'
'-x+1/2, y+1/2, -z'

loop_
_atom_site_aniso_label
_atom_site_aniso_U_11
_atom_site_aniso_U_22
_atom_site_aniso_U_33
_atom_site_aniso_U_12
_atom_site_aniso_U_13
_atom_site_aniso_U_23
O2 0.0179(11) 0.0212(10) 0.0349(13) 0.0012(9) -0.0008(10) -0.0010(10)
O3 0.0249(12) 0.0170(10) 0.0293(13) 0.0012(9) -0.0017(10) -0.0024(10)
O24 0.0194(11) 0.0267(10) 0.0368(14) -0.0020(9) 0.0025(11) 0.0012(11)
O25 0.0272(12) 0.0158(10) 0.0487(15) 0.0024(9) -0.0039(12) 0.0024(10)
N9 0.0186(13) 0.0165(11) 0.0248(15) 0.0016(10) 0.0020(12) -0.0008(11)
N19 0.0210(14) 0.0184(12) 0.0245(14) -0.0012(11) -0.0023(12) -0.0002(11)
C1 0.0199(16) 0.0150(14) 0.0242(17) 0.0059(12) 0.0001(14) 0.0022(14)
C2 0.0181(16) 0.0246(15) 0.0153(16) 0.0024(13) -0.0010(13) 0.0004(14)
C3 0.0275(18) 0.0163(14) 0.0168(17) 0.0001(13) -0.0022(14) 0.0001(14)
C4 0.0226(18) 0.0164(14) 0.0264(19) 0.0053(13) 0.0000(15) 0.0034(14)
C5 0.0137(15) 0.0246(15) 0.0177(16) 0.0019(13) -0.0023(13) 0.0043(14)
C6 0.0191(16) 0.0200(14) 0.0203(17) 0.0005(12) -0.0026(14) -0.0011(14)
C7 0.0172(16) 0.0194(14) 0.0224(17) 0.0002(12) -0.0015(14) 0.0004(14)
C8 0.0169(16) 0.0178(14) 0.0202(17) -0.0024(11) 0.0014(13) 0.0031(13)
C10 0.0210(17) 0.0335(17) 0.0175(17) 0.0049(14) 0.0028(14) 0.0033(14)
C11 0.0201(17) 0.0290(16) 0.035(2) 0.0052(14) -0.0005(16) -0.0010(16)
C12 0.0185(16) 0.0230(15) 0.0270(18) 0.0008(13) -0.0049(14) 0.0061(14)
C13 0.0198(16) 0.0164(15) 0.0196(16) -0.0050(13) -0.0001(14) 0.0053(13)
C14 0.0182(17) 0.0281(16) 0.0193(16) -0.0001(14) -0.0043(14) 0.0021(14)
C15 0.0285(18) 0.0210(16) 0.0213(18) -0.0005(14) 0.0046(15) 0.0028(14)
C16 0.0184(16) 0.0156(14) 0.0261(18) -0.0022(12) 0.0021(14) 0.0006(14)
C17 0.0249(18) 0.0203(16) 0.0223(17) 0.0045(14) 0.0001(14) 0.0008(14)
C18 0.0269(18) 0.0215(16) 0.0217(18) 0.0032(14) 0.0044(14) 0.0047(14)
C20 0.0260(18) 0.0193(14) 0.0284(18) -0.0055(13) 0.0034(16) -0.0011(14)
C21 0.0239(18) 0.0189(15) 0.0262(18) -0.0010(13) -0.0079(15) -0.0050(14)
C22 0.0247(18) 0.0263(16) 0.035(2) -0.0099(14) -0.0053(16) -0.0020(16)
C23 0.0220(18) 0.0330(17) 0.048(2) -0.0078(16) -0.0043(18) 0.0026(17)
C26 0.0204(17) 0.0286(16) 0.036(2) 0.0069(14) -0.0010(16) 0.0017(16)
C27 0.042(2) 0.0130(15) 0.054(2) 0.0019(15) -0.0128(19) -0.0046(17)
O111 0.0335(13) 0.0240(10) 0.0285(13) -0.0130(10) 0.0006(12) 0.0023(10)
O121 0.0262(13) 0.0319(12) 0.0341(13) -0.0026(10) -0.0020(12) -0.0081(11)
O311 0.0428(14) 0.0213(10) 0.0476(15) -0.0117(10) -0.0024(13) 0.0015(11)
O321 0.0387(14) 0.0289(12) 0.0299(13) -0.0094(11) 0.0035(12) 0.0043(11)
C31 0.0179(16) 0.0186(14) 0.0328(19) 0.0022(13) 0.0033(15) 0.0035(14)
C41 0.0211(19) 0.0200(16) 0.041(2) 0.0016(13) 0.0051(16) 0.0088(16)
C51 0.0271(19) 0.0334(18) 0.031(2) 0.0025(15) 0.0017(16) 0.0125(16)
C61 0.0234(18) 0.0331(17) 0.0261(19) 0.0030(15) 0.0003(15) 0.0000(15)
C111 0.0201(18) 0.0168(15) 0.0314(19) 0.0056(13) 0.0025(15) 0.0027(14)
C121 0.0186(17) 0.0201(16) 0.033(2) 0.0019(13) -0.0011(15) -0.0023(15)
C211 0.0185(16) 0.0195(14) 0.0262(18) 0.0026(13) 0.0024(15) 0.0018(14)
C321 0.0201(17) 0.0220(16) 0.036(2) 0.0044(14) 0.0071(16) -0.0047(16)
O1W 0.0331(14) 0.0315(13) 0.0319(15) 0.0041(11) 0.0016(12) 0.0055(13)
O2W 0.063(2) 0.0312(14) 0.0635(19) -0.0076(15) -0.0202(17) 0.0021(14)
O3WB 0.070(5) 0.058(10) 0.057(5) 0.017(5) -0.001(4) 0.011(5)
O3WA 0.059(4) 0.055(7) 0.075(4) 0.010(3) -0.022(3) 0.003(4)

loop_
_atom_site_type_symbol
_atom_site_label
_atom_site_fract_x
_atom_site_fract_y
_atom_site_fract_z
_atom_site_U_iso_or_equiv
_atom_site_thermal_displace_type
_atom_site_occupancy
O O2 0.47613(15) 0.77114(6) 0.8091(3) 0.0247(7) Uani 1.000
O O3 0.36765(15) 0.84513(6) 0.8584(3) 0.0237(7) Uani 1.000
O O24 -0.22072(15) 0.68994(6) 0.7313(3) 0.0276(7) Uani 1.000
O O25 -0.03119(17) 0.82700(6) 0.7690(3) 0.0306(7) Uani 1.000
N N9 0.0335(2) 0.75550(7) 0.8097(3) 0.0200(8) Uani 1.000
N N19 0.11324(19) 0.60176(7) 0.7499(3) 0.0213(8) Uani 1.000
C C1 0.3133(2) 0.72514(9) 0.7920(4) 0.0197(9) Uani 1.000
C C2 0.3663(2) 0.76619(9) 0.8105(4) 0.0193(9) Uani 1.000
C C3 0.3070(2) 0.80646(9) 0.8353(4) 0.0202(9) Uani 1.000
C C4 0.1956(2) 0.80605(9) 0.8335(4) 0.0218(10) Uani 1.000
C C5 0.1454(2) 0.76422(9) 0.8101(4) 0.0187(9) Uani 1.000
C C6 0.2018(2) 0.72453(9) 0.7920(4) 0.0198(9) Uani 1.000
C C7 0.1289(2) 0.68403(8) 0.7975(4) 0.0197(9) Uani 1.000
C C8 0.0151(2) 0.70575(8) 0.7804(4) 0.0183(9) Uani 1.000
C C10 -0.0460(2) 0.78527(10) 0.7705(4) 0.0240(10) Uani 1.000
C C11 -0.1549(2) 0.76490(9) 0.7334(4) 0.0280(10) Uani 1.000
C C12 -0.1554(2) 0.71983(9) 0.6356(4) 0.0228(9) Uani 1.000
C C13 -0.0404(2) 0.70268(8) 0.6102(4) 0.0186(9) Uani 1.000
C C14 -0.0225(2) 0.65689(9) 0.5252(4) 0.0219(9) Uani 1.000
C C15 0.0992(2) 0.65227(10) 0.4996(4) 0.0236(10) Uani 1.000
C C16 0.1523(2) 0.64611(8) 0.6686(4) 0.0200(9) Uani 1.000
C C17 0.1413(2) 0.65774(9) 0.9626(4) 0.0225(10) Uani 1.000
C C18 0.0870(2) 0.61258(9) 0.9290(4) 0.0234(10) Uani 1.000
C C20 0.0184(2) 0.58062(8) 0.6604(4) 0.0246(10) Uani 1.000
C C21 -0.0639(2) 0.61590(9) 0.6226(4) 0.0230(10) Uani 1.000
C C22 -0.1638(2) 0.61203(10) 0.6747(4) 0.0287(10) Uani 1.000
C C23 -0.2486(2) 0.64796(9) 0.6502(4) 0.0343(11) Uani 1.000
C C26 0.5377(2) 0.73012(9) 0.7844(4) 0.0283(10) Uani 1.000
C C27 0.3109(3) 0.88789(8) 0.8610(5) 0.0363(11) Uani 1.000
O O111 0.24779(17) 1.03436(6) 0.2520(3) 0.0287(7) Uani 1.000
O O121 0.24696(17) 1.04780(6) 0.5241(3) 0.0307(7) Uani 1.000
O O311 -0.09600(18) 0.87597(6) 0.1842(3) 0.0372(8) Uani 1.000
O O321 -0.03598(18) 0.93398(6) 0.0288(3) 0.0325(8) Uani 1.000
C C31 0.0249(2) 0.92875(9) 0.3078(4) 0.0231(10) Uani 1.000
C C41 0.0121(2) 0.90960(9) 0.4666(4) 0.0274(11) Uani 1.000
C C51 0.0657(2) 0.92810(10) 0.6025(4) 0.0305(11) Uani 1.000
C C61 0.1311(2) 0.96599(10) 0.5814(4) 0.0275(10) Uani 1.000
C C111 0.1476(2) 0.98419(9) 0.4227(4) 0.0228(10) Uani 1.000
C C121 0.2184(2) 1.02511(9) 0.3997(4) 0.0239(10) Uani 1.000
C C211 0.0935(2) 0.96539(8) 0.2872(4) 0.0214(9) Uani 1.000
C C321 -0.0422(2) 0.91037(9) 0.1684(4) 0.0260(10) Uani 1.000
O O1W 0.8285(2) 0.90173(8) 0.8034(3) 0.0322(8) Uani 1.000
O O2W 0.1094(3) 0.48785(8) 0.9534(4) 0.0526(10) Uani 1.000
O O3WB 0.4056(7) 1.0247(6) 0.7312(11) 0.061(4) Uani 0.43(2)
O O3WA 0.3926(5) 0.9942(5) 0.7094(8) 0.063(3) Uani 0.57(2)
H H1 0.35270 0.69760 0.77950 0.0240 Uiso 1.000
H H4 0.15530 0.83320 0.84770 0.0260 Uiso 1.000
H H8 -0.03330 0.69330 0.86900 0.0220 Uiso 1.000
H H11A -0.19710 0.7875 0.66930 0.0340 Uiso 1.000
H H11B -0.19250 0.75990 0.84080 0.0340 Uiso 1.000
H H12 -0.18960 0.72490 0.52410 0.0270 Uiso 1.000
H H13 -0.00440 0.72580 0.53760 0.0220 Uiso 1.000
H H14 -0.05820 0.65740 0.41320 0.0260 Uiso 1.000
H H15A 0.11480 0.62570 0.42740 0.0280 Uiso 1.000
H H15B 0.12770 0.67990 0.44420 0.0280 Uiso 1.000
H H16 0.23170 0.64410 0.65190 0.0240 Uiso 1.000
H H17A 0.21810 0.65330 0.99060 0.0270 Uiso 1.000
H H17B 0.10580 0.67410 1.05570 0.0270 Uiso 1.000
H H18A 0.11510 0.58870 1.00450 0.0280 Uiso 1.000
H H18B 0.00840 0.61510 0.94520 0.0280 Uiso 1.000
H H19 0.161(3) 0.5787(11) 0.740(5) 0.081(12) Uiso 1.000
H H20A 0.04300 0.56630 0.55510 0.0290 Uiso 1.000
H H20B -0.01360 0.55660 0.73150 0.0290 Uiso 1.000
H H22 -0.18360 0.58490 0.73130 0.0340 Uiso 1.000
H H23A -0.25830 0.65360 0.52910 0.0410 Uiso 1.000
H H23B -0.31770 0.63680 0.69550 0.0410 Uiso 1.000
H H26A 0.51730 0.70750 0.86870 0.0430 Uiso 1.000
H H26B 0.61440 0.73700 0.79510 0.0430 Uiso 1.000
H H26C 0.52340 0.71790 0.67260 0.0430 Uiso 1.000
H H27A 0.26830 0.89100 0.75860 0.0550 Uiso 1.000
H H27B 0.36250 0.91300 0.86790 0.0550 Uiso 1.000
H H27C 0.26310 0.88880 0.95830 0.0550 Uiso 1.000
H H41 -0.03330 0.88390 0.48150 0.0330 Uiso 1.000
H H51 0.05780 0.91480 0.71000 0.0370 Uiso 1.000
H H61 0.16460 0.97960 0.67570 0.0330 Uiso 1.000
H H211 0.10370 0.97790 0.17890 0.0260 Uiso 1.000
H H321 -0.082(5) 0.923(2) -0.051(6) 0.076(12) Uiso 1.000
H H31W 0.344(5) 1.011(2) 0.650(9) 0.10(2) Uiso 0.570
H H32W 0.373(5) 0.991(2) 0.817(9) 0.11(2) Uiso 0.570
H H33W 0.353(5) 1.033(2) 0.661(9) 0.11(3) Uiso 0.430
H H34W 0.401(5) 1.013(2) 0.834(9) 0.11(3) Uiso 0.430
H H11W 0.867(2) 0.8773(9) 0.770(4) 0.037(10) Uiso 1.000
H H12W 0.805(3) 0.9175(10) 0.715(4) 0.045(13) Uiso 1.000
H H21W 0.164(4) 0.4830(15) 0.892(6) 0.093(15) Uiso 1.000
H H22W 0.054(7) 0.470(4) 0.970(10) 0.093(12) Uiso 1.000

loop_
_atom_type_symbol
_atom_type_description
_atom_type_scat_dispersion_real
_atom_type_scat_dispersion_imag
_atom_type_scat_source
C C 0.0033 0.0016 'International Tables Vol C Tables 4.2.6.8 and 6.1.1.4'
H H 0.0000 0.0000 'International Tables Vol C Tables 4.2.6.8 and 6.1.1.4'
N N 0.0061 0.0033 'International Tables Vol C Tables 4.2.6.8 and 6.1.1.4'
O O 0.0106 0.0060 'International Tables Vol C Tables 4.2.6.8 and 6.1.1.4'

loop_
_geom_angle_atom_site_label_1
_geom_angle_atom_site_label_2
_geom_angle_atom_site_label_3
_geom_angle
_geom_angle_publ_flag
C2 O2 C26 116.23(19) no
C3 O3 C27 116.8(2) no
C12 O24 C23 115.2(2) no
H31W O3WA H32W 112(7) no
H33W O3WB H34W 129(6) no
C321 O321 H321 112(4) no
H11W O1W H12W 111(3) no
H21W O2W H22W 127(8) no
C5 N9 C10 127.0(2) no
C5 N9 C8 109.1(2) no
C8 N9 C10 118.7(2) no
C16 N19 C18 107.1(2) no
C18 N19 C20 111.6(2) no
C16 N19 C20 113.2(2) no
C16 N19 H19 113(2) no
C20 N19 H19 100(2) no
C18 N19 H19 113(3) no
C2 C1 C6 119.3(2) no
O2 C2 C1 124.5(2) no
O2 C2 C3 115.7(2) no
C1 C2 C3 119.8(2) no
C2 C3 C4 121.1(2) no
O3 C3 C2 115.1(2) no
O3 C3 C4 123.9(2) no
C3 C4 C5 117.3(2) no
C4 C5 C6 122.4(2) no
N9 C5 C4 127.0(2) no
N9 C5 C6 110.6(2) no
C1 C6 C7 128.1(2) no
C1 C6 C5 120.2(2) no
C5 C6 C7 111.2(2) no
C6 C7 C8 102.94(19) no
C16 C7 C17 101.1(2) no
C6 C7 C17 111.3(2) no
C8 C7 C16 114.0(2) no
C8 C7 C17 111.8(2) no
C6 C7 C16 116.0(2) no
C7 C8 C13 117.7(2) no
N9 C8 C7 104.2(2) no
N9 C8 C13 105.4(2) no
O25 C10 C11 121.5(2) no
O25 C10 N9 122.0(2) no
N9 C10 C11 116.4(2) no
C10 C11 C12 116.4(2) no
O24 C12 C11 105.0(2) no
C11 C12 C13 110.3(2) no
O24 C12 C13 113.8(2) no
C8 C13 C12 106.6(2) no
C12 C13 C14 119.1(2) no
C8 C13 C14 112.5(2) no
C13 C14 C15 106.4(2) no
C15 C14 C21 109.4(2) no
C13 C14 C21 114.8(2) no
C14 C15 C16 108.8(2) no
N19 C16 C15 109.9(2) no
C7 C16 C15 115.3(2) no
N19 C16 C7 105.6(2) no
C7 C17 C18 104.0(2) no
N19 C18 C17 104.9(2) no
N19 C20 C21 110.4(2) no
C14 C21 C22 123.4(2) no
C20 C21 C22 121.8(3) no
C14 C21 C20 114.9(2) no
C21 C22 C23 124.1(3) no
O24 C23 C22 111.9(2) no
C6 C1 H1 120.00 no
C2 C1 H1 120.00 no
C3 C4 H4 121.00 no
C5 C4 H4 121.00 no
N9 C8 H8 110.00 no
C7 C8 H8 110.00 no
C13 C8 H8 110.00 no
C10 C11 H11B 108.00 no
C10 C11 H11A 108.00 no
C12 C11 H11B 108.00 no
C12 C11 H11A 108.00 no
H11A C11 H11B 107.00 no
O24 C12 H12 109.00 no
C13 C12 H12 109.00 no
C11 C12 H12 109.00 no
C14 C13 H13 106.00 no
C8 C13 H13 106.00 no
C12 C13 H13 106.00 no
C15 C14 H14 109.00 no
C21 C14 H14 109.00 no
C13 C14 H14 109.00 no
C16 C15 H15A 110.00 no
C14 C15 H15A 110.00 no
C14 C15 H15B 110.00 no
C16 C15 H15B 110.00 no
H15A C15 H15B 108.00 no
C7 C16 H16 109.00 no
C15 C16 H16 109.00 no
N19 C16 H16 109.00 no
C18 C17 H17A 111.00 no
C18 C17 H17B 111.00 no
H17A C17 H17B 109.00 no
C7 C17 H17B 111.00 no
C7 C17 H17A 111.00 no
C17 C18 H18A 111.00 no
N19 C18 H18A 111.00 no
N19 C18 H18B 111.00 no
C17 C18 H18B 111.00 no
H18A C18 H18B 109.00 no
N19 C20 H20B 110.00 no
N19 C20 H20A 110.00 no
C21 C20 H20B 110.00 no
C21 C20 H20A 110.00 no
H20A C20 H20B 108.00 no
C21 C22 H22 118.00 no
C23 C22 H22 118.00 no
C22 C23 H23B 109.00 no
O24 C23 H23B 109.00 no
O24 C23 H23A 109.00 no
C22 C23 H23A 109.00 no
H23A C23 H23B 108.00 no
H26B C26 H26C 109.00 no
H26A C26 H26C 109.00 no
O2 C26 H26B 110.00 no
O2 C26 H26C 110.00 no
O2 C26 H26A 109.00 no
H26A C26 H26B 109.00 no
H27B C27 H27C 109.00 no
H27A C27 H27C 109.00 no
O3 C27 H27C 109.00 no
O3 C27 H27A 110.00 no
O3 C27 H27B 110.00 no
H27A C27 H27B 109.00 no
C211 C31 C321 122.5(3) no
C41 C31 C211 119.4(3) no
C41 C31 C321 118.0(2) no
C31 C41 C51 120.0(2) no
C41 C51 C61 120.0(3) no
C51 C61 C111 120.3(3) no
C121 C111 C211 120.4(3) no
C61 C111 C121 120.4(3) no
C61 C111 C211 119.2(2) no
O111 C121 C111 117.1(3) no
O111 C121 O121 123.2(2) no
O121 C121 C111 119.7(3) no
C31 C41 H41 120.00 no
C51 C41 H41 120.00 no
C61 C51 H51 120.00 no
C41 C51 H51 120.00 no
C111 C61 H61 120.00 no
C51 C61 H61 120.00 no
C31 C211 C111 121.0(3) no
C31 C211 H211 119.00 no
C111 C211 H211 120.00 no
O321 C321 C31 114.2(2) no
O311 C321 O321 123.8(3) no
O311 C321 C31 122.0(3) no

loop_
_geom_bond_atom_site_label_1
_geom_bond_atom_site_label_2
_geom_bond_distance
_geom_bond_publ_flag
O2 C2 1.376(3) no
O2 C26 1.441(3) no
O3 C3 1.376(3) no
O3 C27 1.441(3) no
O24 C12 1.421(3) no
O24 C23 1.435(3) no
O25 C10 1.239(3) no
O111 C121 1.267(4) no
O121 C121 1.250(4) no
O3WA H31W 0.91(6) no
O3WA H32W 0.90(7) no
O3WB H33W 0.90(7) no
O3WB H34W 0.89(6) no
O311 C321 1.219(3) no
O321 C321 1.317(4) no
O321 H321 0.92(5) no
O1W H11W 0.90(3) no
O1W H12W 0.90(3) no
O2W H21W 0.85(5) no
O2W H22W 0.85(9) no
N9 C5 1.417(4) no
N9 C8 1.497(3) no
N9 C10 1.358(4) no
N19 C16 1.535(3) no
N19 C20 1.515(4) no
N19 C18 1.504(4) no
N19 H19 0.91(3) no
C1 C6 1.389(4) no
C1 C2 1.382(4) no
C2 C3 1.408(4) no
C3 C4 1.388(4) no
C4 C5 1.391(4) no
C5 C6 1.368(4) no
C6 C7 1.497(4) no
C7 C17 1.538(4) no
C7 C16 1.545(4) no
C7 C8 1.560(4) no
C8 C13 1.530(4) no
C10 C11 1.512(4) no
C11 C12 1.537(4) no
C12 C13 1.532(4) no
C13 C14 1.523(4) no
C14 C21 1.524(4) no
C14 C15 1.536(4) no
C15 C16 1.516(4) no
C17 C18 1.512(4) no
C20 C21 1.488(4) no
C21 C22 1.317(4) no
C22 C23 1.506(4) no
C1 H1 0.9500 no
C4 H4 0.9500 no
C8 H8 1.0000 no
C11 H11B 0.9900 no
C11 H11A 0.9900 no
C12 H12 1.0000 no
C13 H13 1.0000 no
C14 H14 1.0000 no
C15 H15B 0.9900 no
C15 H15A 0.9900 no
C16 H16 1.0000 no
C17 H17A 0.9900 no
C17 H17B 0.9900 no
C18 H18B 0.9900 no
C18 H18A 0.9900 no
C20 H20A 0.9900 no
C20 H20B 0.9900 no
C22 H22 0.9500 no
C23 H23A 0.9900 no
C23 H23B 0.9900 no
C26 H26B 0.9800 no
C26 H26A 0.9800 no
C26 H26C 0.9800 no
C27 H27C 0.9800 no
C27 H27A 0.9800 no
C27 H27B 0.9800 no
C31 C211 1.384(4) no
C31 C321 1.495(4) no
C31 C41 1.399(4) no
C41 C51 1.387(4) no
C51 C61 1.389(4) no
C61 C111 1.393(4) no
C111 C211 1.391(4) no
C111 C121 1.502(4) no
C41 H41 0.9500 no
C51 H51 0.9500 no
C61 H61 0.9500 no
C211 H211 0.9500 no

loop_
_geom_hbond_atom_site_label_D
_geom_hbond_atom_site_label_H
_geom_hbond_atom_site_label_A
_geom_hbond_site_symmetry_A
_geom_hbond_distance_DH
_geom_hbond_distance_HA
_geom_hbond_distance_DA
_geom_hbond_angle_DHA
_geom_hbond_publ_flag
N19 H19 O111 4_546 0.91(3) 1.73(3) 2.629(3) 173(4) yes
N19 H19 O121 4_546 0.91(3) 2.57(4) 3.217(3) 129(3) yes
O321 H321 O1W 1_454 0.92(6) 1.73(6) 2.646(3) 178(7) yes
O1W H11W O25 1_655 0.90(3) 1.95(3) 2.818(3) 162(4) yes
O1W H12W O121 2_675 0.90(3) 1.95(3) 2.841(3) 179(4) yes
O2W H21W O111 4_546 0.85(5) 2.19(5) 2.780(4) 126(4) yes
O2W H22W O2W 2_565 0.85(6) 2.42(6) 2.817(5) 110(5) yes
O3WA H31W O121 . 0.91(6) 1.91(6) 2.822(10) 178(8) yes
O3WA H32W O2W 4_557 0.90(7) 1.85(7) 2.705(7) 157(6) yes
O3WB H33W O121 . 0.90(7) 1.77(7) 2.667(10) 179(5) yes
O3WB H34W O2W 4_557 0.89(7) 1.86(7) 2.752(11) 179(5) yes
C1 H1 O311 3_566 0.95 2.27 3.182(3) 160 no
C4 H4 O25 . 0.95 2.41 2.937(3) 114 no
C8 H8 O24 . 1.00 2.58 3.000(3) 105 no
C14 H14 O3 3_466 1.00 2.36 3.361(4) 176 no
C16 H16 O311 3_566 1.00 2.58 3.411(3) 140 no
C17 H17B O2 3_467 0.99 2.52 3.454(3) 157 no
C26 H26B O24 1_655 0.98 2.53 3.260(3) 131 no

loop_
_geom_torsion_atom_site_label_1
_geom_torsion_atom_site_label_2
_geom_torsion_atom_site_label_3
_geom_torsion_atom_site_label_4
_geom_torsion
_geom_torsion_publ_flag
C26 O2 C2 C1 0.8(4) no
C26 O2 C2 C3 179.8(3) no
C27 O3 C3 C2 171.6(3) no
C27 O3 C3 C4 -7.5(5) no
C23 O24 C12 C11 169.6(2) no
C23 O24 C12 C13 -69.7(3) no
C12 O24 C23 C22 86.1(3) no
C10 N9 C5 C6 -156.8(3) no
C5 N9 C8 C7 10.6(3) no
C10 N9 C8 C7 166.9(3) no
C10 N9 C8 C13 42.3(3) no
C5 N9 C8 C13 -114.0(2) no
C10 N9 C5 C4 26.3(5) no
C8 N9 C5 C6 -3.0(3) no
C8 N9 C10 O25 -169.6(3) no
C8 N9 C10 C11 12.1(4) no
C8 N9 C5 C4 -179.9(3) no
C5 N9 C10 C11 163.7(3) no
C5 N9 C10 O25 -18.0(5) no
C18 N19 C16 C7 -9.6(3) no
C18 N19 C16 C15 -134.5(2) no
C16 N19 C20 C21 -46.3(3) no
C18 N19 C20 C21 74.6(3) no
C20 N19 C16 C7 113.8(2) no
C16 N19 C18 C17 -16.5(3) no
C20 N19 C18 C17 -140.9(2) no
C20 N19 C16 C15 -11.1(3) no
C6 C1 C2 O2 -178.7(3) no
C2 C1 C6 C7 -170.8(3) no
C2 C1 C6 C5 0.0(5) no
C6 C1 C2 C3 2.4(5) no
C1 C2 C3 O3 177.7(3) no
C1 C2 C3 C4 -3.2(5) no
O2 C2 C3 O3 -1.4(4) no
O2 C2 C3 C4 177.8(3) no
O3 C3 C4 C5 -179.5(3) no
C2 C3 C4 C5 1.4(5) no
C3 C4 C5 N9 177.6(3) no
C3 C4 C5 C6 1.0(5) no
N9 C5 C6 C1 -178.9(3) no
N9 C5 C6 C7 -6.6(4) no
C4 C5 C6 C1 -1.8(5) no
C4 C5 C6 C7 170.5(3) no
C1 C6 C7 C8 -175.8(3) no
C1 C6 C7 C17 64.3(4) no
C1 C6 C7 C16 -50.5(4) no
C5 C6 C7 C8 12.7(3) no
C5 C6 C7 C16 138.0(3) no
C5 C6 C7 C17 -107.2(3) no
C6 C7 C8 N9 -13.5(3) no
C6 C7 C8 C13 102.8(3) no
C6 C7 C17 C18 -165.3(2) no
C8 C7 C17 C18 80.2(2) no
C17 C7 C8 N9 106.0(2) no
C17 C7 C8 C13 -137.7(2) no
C6 C7 C16 N19 151.5(2) no
C6 C7 C16 C15 -86.9(3) no
C8 C7 C16 N19 -89.1(3) no
C8 C7 C16 C15 32.4(3) no
C17 C7 C16 N19 31.0(2) no
C17 C7 C16 C15 152.6(2) no
C16 C7 C8 C13 -23.7(3) no
C16 C7 C17 C18 -41.5(2) no
C16 C7 C8 N9 -140.0(2) no
C7 C8 C13 C14 39.3(3) no
C7 C8 C13 C12 171.6(2) no
N9 C8 C13 C12 -72.7(2) no
N9 C8 C13 C14 155.0(2) no
N9 C10 C11 C12 -38.1(4) no
O25 C10 C11 C12 143.6(3) no
C10 C11 C12 C13 5.3(4) no
C10 C11 C12 O24 128.4(3) no
O24 C12 C13 C8 -70.0(3) no
O24 C12 C13 C14 58.6(4) no
C11 C12 C13 C14 176.3(3) no
C11 C12 C13 C8 47.8(3) no
C8 C13 C14 C21 60.2(3) no
C12 C13 C14 C15 173.3(3) no
C12 C13 C14 C21 -65.5(3) no
C8 C13 C14 C15 -61.0(3) no
C21 C14 C15 C16 -55.2(3) no
C13 C14 C21 C20 -123.0(3) no
C13 C14 C15 C16 69.4(3) no
C13 C14 C21 C22 55.1(4) no
C15 C14 C21 C22 174.6(3) no
C15 C14 C21 C20 -3.5(4) no
C14 C15 C16 C7 -56.2(3) no
C14 C15 C16 N19 63.0(3) no
C7 C17 C18 N19 36.5(2) no
N19 C20 C21 C22 -123.4(3) no
N19 C20 C21 C14 54.7(3) no
C20 C21 C22 C23 175.8(3) no
C14 C21 C22 C23 -2.1(5) no
C21 C22 C23 O24 -61.3(4) no
C41 C31 C321 O311 -9.8(4) no
C211 C31 C41 C51 1.7(4) no
C321 C31 C41 C51 -174.5(2) no
C211 C31 C321 O321 -4.6(4) no
C41 C31 C211 C111 -1.7(4) no
C321 C31 C211 C111 174.3(2) no
C41 C31 C321 O321 171.5(2) no
C211 C31 C321 O311 174.2(3) no
C31 C41 C51 C61 0.8(4) no
C41 C51 C61 C111 -3.3(4) no
C51 C61 C111 C121 -179.9(2) no
C51 C61 C111 C211 3.3(4) no
